data_1566023
loop_
_publ_author_name
'Mitsuhashi, Ryoji'
'Hosoya, Satoshi'
'Sunatsuki, Yukinari'
'Suzuki, Takayoshi'
'Mikuriya, Masahiro'

_publ_section_title
;
 Field-induced single-ion magnet behaviors in 1-dimensionally assembled
 tetrahedral cobalt(II) complexes with halide donors
;
_journal_name_full 'Inorganica Chimica Acta'
_journal_page_first 120667
_journal_paper_doi 10.1016/j.ica.2021.120667
_journal_volume 529
_journal_year 2022
_chemical_formula_moiety 'C20 H24 Co I2 N4 O2'
_chemical_formula_sum 'C20 H24 Co I2 N4 O2'
_chemical_formula_weight 665.16
_space_group_crystal_system monoclinic
_space_group_IT_number 5
_space_group_name_Hall 'C 2y'
_space_group_name_H-M_alt 'C 1 2 1'
_atom_sites_solution_hydrogens mixed
_audit_creation_method SHELXL-2014/7
_cell_angle_alpha 90
_cell_angle_beta 112.074(2)
_cell_angle_gamma 90
_cell_formula_units_Z 2
_cell_length_a 14.564(2)
_cell_length_b 9.4125(14)
_cell_length_c 8.5445(13)
_cell_measurement_reflns_used 931
_cell_measurement_temperature 90(2)
_cell_measurement_theta_max 23.27
_cell_measurement_theta_min 2.57
_cell_volume 1085.5(3)
_computing_cell_refinement 'Bruker SAINT'
_computing_data_collection 'Bruker APEX2'
_computing_data_reduction 'Bruker SAINT'
_computing_molecular_graphics 'Yadokari-XG 2009 (Wakita,Nemoto et al., 2009)'
_computing_publication_material 'SHELXL-2014/7 (Sheldrick, 2014)'
_computing_structure_refinement 'SHELXL-2014/7 (Sheldrick, 2014)'
_computing_structure_solution 'SHELXT 2014/5 (Sheldrick, 2014)'
_diffrn_ambient_temperature 90(2)
_diffrn_measured_fraction_theta_full 0.999
_diffrn_measured_fraction_theta_max 0.998
_diffrn_measurement_device_type 'Bruker APEX CCD'
_diffrn_measurement_method '\f and \w scans'
_diffrn_radiation_type MoK\a
_diffrn_radiation_wavelength 0.71073
_diffrn_reflns_av_R_equivalents 0.0244
_diffrn_reflns_av_unetI/netI 0.0572
_diffrn_reflns_Laue_measured_fraction_full 0.999
_diffrn_reflns_Laue_measured_fraction_max 0.998
_diffrn_reflns_limit_h_max 18
_diffrn_reflns_limit_h_min -13
_diffrn_reflns_limit_k_max 12
_diffrn_reflns_limit_k_min -12
_diffrn_reflns_limit_l_max 11
_diffrn_reflns_limit_l_min -10
_diffrn_reflns_number 3484
_diffrn_reflns_point_group_measured_fraction_full 0.999
_diffrn_reflns_point_group_measured_fraction_max 0.999
_diffrn_reflns_theta_full 25.242
_diffrn_reflns_theta_max 27.499
_diffrn_reflns_theta_min 2.638
_exptl_absorpt_coefficient_mu 3.659
_exptl_absorpt_correction_T_max 0.838
_exptl_absorpt_correction_T_min 0.711
_exptl_absorpt_correction_type multi-scan
_exptl_absorpt_process_details SADABS
_exptl_crystal_colour blue
_exptl_crystal_density_diffrn 2.035
_exptl_crystal_description platelet
_exptl_crystal_F_000 642
_exptl_crystal_size_max 0.100
_exptl_crystal_size_mid 0.080
_exptl_crystal_size_min 0.050
_refine_diff_density_max 1.423
_refine_diff_density_min -0.938
_refine_diff_density_rms 0.150
_refine_ls_abs_structure_details
;
 Refined as an inversion twin.
;
_refine_ls_abs_structure_Flack 0.41(7)
_refine_ls_extinction_coef .
_refine_ls_extinction_method none
_refine_ls_goodness_of_fit_ref 1.009
_refine_ls_hydrogen_treatment mixed
_refine_ls_matrix_type full
_refine_ls_number_parameters 141
_refine_ls_number_reflns 2334
_refine_ls_number_restraints 2
_refine_ls_restrained_S_all 1.008
_refine_ls_R_factor_all 0.0440
_refine_ls_R_factor_gt 0.0383
_refine_ls_shift/su_max 0.001
_refine_ls_shift/su_mean 0.000
_refine_ls_structure_factor_coef Fsqd
_refine_ls_weighting_details 'w=1/[\s^2^(Fo^2^)+(0.0392P)^2^] where P=(Fo^2^+2Fc^2^)/3'
_refine_ls_weighting_scheme calc
_refine_ls_wR_factor_gt 0.0775
_refine_ls_wR_factor_ref 0.0797
_reflns_Friedel_coverage 0.885
_reflns_Friedel_fraction_full 1.000
_reflns_Friedel_fraction_max 1.000
_reflns_number_gt 2133
_reflns_number_total 2334
_reflns_threshold_expression 'I > 2\s(I)'
_cod_data_source_file ICA-2022-529-120667.cif
_cod_data_source_block 1219171m_0m
_cod_original_cell_volume 1085.4(3)
_cod_original_sg_symbol_H-M 'C 2'
_cod_database_code 1566023
_shelx_shelxl_version_number 2014/7
_shelx_space_group_comment
;
The symmetry employed for this shelxl refinement is uniquely defined
by the following loop, which should always be used as a source of
symmetry information in preference to the above space-group names.
They are only intended as comments.
;
_shelx_estimated_absorpt_t_min 0.711
_shelx_estimated_absorpt_t_max 0.838

loop_
_space_group_symop_operation_xyz
'x, y, z'
'-x, y, -z'
'x+1/2, y+1/2, z'
'-x+1/2, y+1/2, -z'

loop_
_atom_site_label
_atom_site_type_symbol
_atom_site_fract_x
_atom_site_fract_y
_atom_site_fract_z
_atom_site_U_iso_or_equiv
_atom_site_adp_type
_atom_site_occupancy
_atom_site_site_symmetry_order
_atom_site_calc_flag
_atom_site_refinement_flags_posn
_atom_site_refinement_flags_adp
_atom_site_refinement_flags_occupancy
_atom_site_disorder_assembly
_atom_site_disorder_group
Co1 Co 0.5000 0.31544(17) 0.5000 0.0163(4) Uani 1 2 d S T P . .
I1 I 0.65046(4) 0.17164(10) 0.70352(6) 0.02058(16) Uani 1 1 d . . . . .
O1 O 0.5738(5) 0.4362(6) 0.4059(8) 0.0184(14) Uani 1 1 d . . . . .
C1 C 0.5431(9) 0.5627(10) 0.3369(15) 0.017(2) Uani 1 1 d . . . . .
C2 C 0.4600(8) 0.5722(11) 0.1834(13) 0.020(2) Uani 1 1 d . . . . .
H2 H 0.4258 0.4884 0.1312 0.024 Uiso 1 1 calc R U . . .
C3 C 0.4292(7) 0.6988(10) 0.1115(12) 0.021(3) Uani 1 1 d . . . . .
H3 H 0.3763 0.7017 0.0043 0.025 Uiso 1 1 calc R U . . .
C4 C 0.4710(8) 0.8260(12) 0.1868(13) 0.023(2) Uani 1 1 d . . . . .
H4 H 0.4446 0.9143 0.1361 0.027 Uiso 1 1 calc R U . . .
C5 C 0.5510(8) 0.8212(13) 0.3354(14) 0.018(2) Uani 1 1 d . . . . .
H5 H 0.5813 0.9073 0.3877 0.021 Uiso 1 1 calc R U . . .
C6 C 0.5898(6) 0.6890(17) 0.4132(11) 0.018(3) Uani 1 1 d . . . . .
C7 C 0.6764(6) 0.6896(11) 0.5758(11) 0.014(2) Uani 1 1 d . . . . .
N1 N 0.7148(8) 0.8082(12) 0.6524(12) 0.017(2) Uani 1 1 d . . . . .
H1 H 0.693(8) 0.885(11) 0.611(15) 0.01(3) Uiso 1 1 d . . . . .
C8 C 0.7996(9) 0.8160(14) 0.8124(13) 0.021(2) Uani 1 1 d . . . . .
H8 H 0.7761 0.8261 0.9066 0.025 Uiso 1 1 calc R U . . .
H8A H 0.8402 0.9003 0.8125 0.025 Uiso 1 1 calc R U . . .
C9 C 0.8621(6) 0.682(2) 0.8374(11) 0.023(3) Uani 1 1 d . . . . .
H9 H 0.8970 0.6819 0.7579 0.027 Uiso 1 1 calc R U . . .
H9A H 0.9123 0.6792 0.9540 0.027 Uiso 1 1 calc R U . . .
C10 C 0.7952(9) 0.5552(13) 0.8060(14) 0.021(3) Uani 1 1 d . . . . .
H10 H 0.8339 0.4675 0.8124 0.025 Uiso 1 1 calc R U . . .
H10A H 0.7664 0.5499 0.8940 0.025 Uiso 1 1 calc R U . . .
N2 N 0.7163(8) 0.5657(9) 0.6406(13) 0.017(2) Uani 1 1 d D . . . .
H2A H 0.688(7) 0.483(6) 0.597(12) 0.01(3) Uiso 1 1 d D . . . .

loop_
_atom_site_aniso_label
_atom_site_aniso_U_11
_atom_site_aniso_U_22
_atom_site_aniso_U_33
_atom_site_aniso_U_23
_atom_site_aniso_U_13
_atom_site_aniso_U_12
Co1 0.0205(10) 0.0122(8) 0.0174(9) 0.000 0.0083(8) 0.000
I1 0.0240(3) 0.0160(2) 0.0202(3) 0.0017(3) 0.0066(2) 0.0022(4)
O1 0.022(4) 0.013(3) 0.023(4) 0.001(3) 0.011(3) 0.000(3)
C1 0.025(6) 0.012(5) 0.020(5) 0.004(4) 0.015(5) -0.002(4)
C2 0.025(6) 0.021(6) 0.017(5) -0.004(4) 0.011(5) -0.012(5)
C3 0.027(5) 0.023(8) 0.013(4) 0.004(4) 0.007(4) 0.002(4)
C4 0.026(6) 0.021(5) 0.021(5) 0.000(5) 0.010(4) 0.002(5)
C5 0.016(5) 0.018(5) 0.021(5) 0.001(5) 0.010(4) 0.002(5)
C6 0.012(4) 0.025(8) 0.018(4) -0.001(5) 0.007(3) 0.002(5)
C7 0.018(4) 0.009(5) 0.020(4) 0.005(4) 0.014(3) 0.002(4)
N1 0.018(5) 0.011(4) 0.019(5) 0.003(4) 0.004(4) -0.002(4)
C8 0.020(6) 0.022(5) 0.015(6) 0.001(5) 0.000(4) -0.001(5)
C9 0.015(4) 0.031(7) 0.022(5) 0.003(7) 0.006(4) -0.013(7)
C10 0.023(7) 0.026(7) 0.016(6) 0.003(4) 0.011(5) 0.003(5)
N2 0.019(5) 0.009(4) 0.024(5) 0.002(4) 0.009(4) 0.000(4)

loop_
_atom_type_symbol
_atom_type_description
_atom_type_scat_dispersion_real
_atom_type_scat_dispersion_imag
_atom_type_scat_source
C C 0.0033 0.0016 'International Tables Vol C Tables 4.2.6.8 and 6.1.1.4'
H H 0.0000 0.0000 'International Tables Vol C Tables 4.2.6.8 and 6.1.1.4'
N N 0.0061 0.0033 'International Tables Vol C Tables 4.2.6.8 and 6.1.1.4'
O O 0.0106 0.0060 'International Tables Vol C Tables 4.2.6.8 and 6.1.1.4'
Co Co 0.3494 0.9721 'International Tables Vol C Tables 4.2.6.8 and 6.1.1.4'
I I -0.4742 1.8119 'International Tables Vol C Tables 4.2.6.8 and 6.1.1.4'

loop_
_geom_angle_atom_site_label_1
_geom_angle_atom_site_label_2
_geom_angle_atom_site_label_3
_geom_angle
_geom_angle_site_symmetry_1
_geom_angle_site_symmetry_3
O1 Co1 O1 108.0(4) . 2_656
O1 Co1 I1 97.09(19) . .
O1 Co1 I1 119.13(19) 2_656 .
O1 Co1 I1 119.13(19) . 2_656
O1 Co1 I1 97.1(2) 2_656 2_656
I1 Co1 I1 117.43(7) . 2_656
C1 O1 Co1 124.4(6) . .
O1 C1 C6 122.0(11) . .
O1 C1 C2 119.7(9) . .
C6 C1 C2 118.3(10) . .
C3 C2 C1 120.3(10) . .
C3 C2 H2 119.9 . .
C1 C2 H2 119.9 . .
C2 C3 C4 122.9(9) . .
C2 C3 H3 118.6 . .
C4 C3 H3 118.6 . .
C5 C4 C3 118.4(11) . .
C5 C4 H4 120.8 . .
C3 C4 H4 120.8 . .
C4 C5 C6 120.9(12) . .
C4 C5 H5 119.6 . .
C6 C5 H5 119.6 . .
C1 C6 C5 119.1(8) . .
C1 C6 C7 122.1(12) . .
C5 C6 C7 118.8(12) . .
N1 C7 N2 120.2(8) . .
N1 C7 C6 121.7(11) . .
N2 C7 C6 118.1(11) . .
C7 N1 C8 124.3(11) . .
C7 N1 H1 121(8) . .
C8 N1 H1 115(8) . .
N1 C8 C9 109.9(11) . .
N1 C8 H8 109.7 . .
C9 C8 H8 109.7 . .
N1 C8 H8A 109.7 . .
C9 C8 H8A 109.7 . .
H8 C8 H8A 108.2 . .
C10 C9 C8 108.7(7) . .
C10 C9 H9 110.0 . .
C8 C9 H9 110.0 . .
C10 C9 H9A 110.0 . .
C8 C9 H9A 110.0 . .
H9 C9 H9A 108.3 . .
N2 C10 C9 110.1(9) . .
N2 C10 H10 109.6 . .
C9 C10 H10 109.6 . .
N2 C10 H10A 109.6 . .
C9 C10 H10A 109.6 . .
H10 C10 H10A 108.2 . .
C7 N2 C10 121.9(9) . .
C7 N2 H2A 122(7) . .
C10 N2 H2A 115(7) . .

loop_
_geom_bond_atom_site_label_1
_geom_bond_atom_site_label_2
_geom_bond_distance
_geom_bond_site_symmetry_2
Co1 O1 1.934(6) .
Co1 O1 1.934(6) 2_656
Co1 I1 2.6065(11) .
Co1 I1 2.6065(11) 2_656
O1 C1 1.329(11) .
C1 C6 1.402(18) .
C1 C2 1.414(17) .
C2 C3 1.339(14) .
C2 H2 0.9500 .
C3 C4 1.387(14) .
C3 H3 0.9500 .
C4 C5 1.364(15) .
C4 H4 0.9500 .
C5 C6 1.424(19) .
C5 H5 0.9500 .
C6 C7 1.484(12) .
C7 N1 1.308(14) .
C7 N2 1.328(13) .
N1 C8 1.459(15) .
N1 H1 0.81(10) .
C8 C9 1.52(2) .
C8 H8 0.9900 .
C8 H8A 0.9900 .
C9 C10 1.50(2) .
C9 H9 0.9900 .
C9 H9A 0.9900 .
C10 N2 1.451(16) .
C10 H10 0.9900 .
C10 H10A 0.9900 .
N2 H2A 0.90(3) .

loop_
_geom_hbond_atom_site_label_D
_geom_hbond_atom_site_label_H
_geom_hbond_atom_site_label_A
_geom_hbond_distance_DH
_geom_hbond_distance_HA
_geom_hbond_distance_DA
_geom_hbond_angle_DHA
_geom_hbond_site_symmetry_A
N1 H1 I1 0.81(10) 2.94(10) 3.616(11) 142(10) 1_565
N2 H2A I1 0.90(3) 3.18(7) 3.918(9) 142(8) .
N2 H2A O1 0.90(3) 1.89(8) 2.586(13) 133(9) .

loop_
_geom_torsion_atom_site_label_1
_geom_torsion_atom_site_label_2
_geom_torsion_atom_site_label_3
_geom_torsion_atom_site_label_4
_geom_torsion
_geom_torsion_site_symmetry_1
_geom_torsion_site_symmetry_2
_geom_torsion_site_symmetry_3
_geom_torsion_site_symmetry_4
Co1 O1 C1 C6 111.2(9) . . . .
Co1 O1 C1 C2 -67.6(12) . . . .
O1 C1 C2 C3 -179.1(9) . . . .
C6 C1 C2 C3 2.0(14) . . . .
C1 C2 C3 C4 -4.8(14) . . . .
C2 C3 C4 C5 4.3(15) . . . .
C3 C4 C5 C6 -1.1(16) . . . .
O1 C1 C6 C5 -177.9(10) . . . .
C2 C1 C6 C5 0.9(12) . . . .
O1 C1 C6 C7 0.1(14) . . . .
C2 C1 C6 C7 178.9(9) . . . .
C4 C5 C6 C1 -1.4(13) . . . .
C4 C5 C6 C7 -179.4(8) . . . .
C1 C6 C7 N1 -174.8(9) . . . .
C5 C6 C7 N1 3.2(14) . . . .
C1 C6 C7 N2 6.9(12) . . . .
C5 C6 C7 N2 -175.1(9) . . . .
N2 C7 N1 C8 -1.9(13) . . . .
C6 C7 N1 C8 179.8(8) . . . .
C7 N1 C8 C9 24.3(14) . . . .
N1 C8 C9 C10 -49.3(10) . . . .
C8 C9 C10 N2 54.6(10) . . . .
N1 C7 N2 C10 7.4(12) . . . .
C6 C7 N2 C10 -174.3(9) . . . .
C9 C10 N2 C7 -35.0(14) . . . .
